data_7044777
loop_
_publ_author_name
'Liu, Yu-Ling'
'Zhang, Wen'

_publ_section_title
;
 Dielectric transitions and relaxations in Ca(ii)Co(iii)-based
 cyanometallate frameworks with a rare (6,6)-connected nia topology.
;
_journal_issue 1
_journal_name_full 'Dalton transactions (Cambridge, England : 2003)'
_journal_page_first 45
_journal_page_last 48
_journal_paper_doi 10.1039/c7dt03855k
_journal_volume 47
_journal_year 2017
_chemical_formula_moiety '6(C Ca0.17 Co0.17 N), C H4 N2, H N, H'
_chemical_formula_sum 'C7 H6 Ca Co N9'
_chemical_formula_weight 315.22
_space_group_crystal_system hexagonal
_space_group_IT_number 194
_space_group_name_Hall '-P 6c 2c'
_space_group_name_H-M_alt 'P 63/m m c'
_symmetry_space_group_name_Hall '-P 6c 2c'
_symmetry_space_group_name_H-M 'P 63/m m c'
_audit_creation_method SHELXL-2014/7
_audit_update_record
;
2017-04-24 deposited with the CCDC.
2017-11-14 downloaded from the CCDC.
;
_cell_angle_alpha 90
_cell_angle_beta 90
_cell_angle_gamma 120
_cell_formula_units_Z 2
_cell_length_a 7.575(7)
_cell_length_b 7.575(7)
_cell_length_c 13.31(2)
_cell_measurement_reflns_used 291
_cell_measurement_temperature 93(2)
_cell_measurement_theta_max 27.4855
_cell_measurement_theta_min 1.5300
_cell_volume 661.4(13)
_computing_structure_refinement 'SHELXL-2014/7 (Sheldrick, 2014)'
_diffrn_ambient_temperature 93(2)
_diffrn_measured_fraction_theta_full 0.981
_diffrn_measured_fraction_theta_max 0.985
_diffrn_measurement_device_type 'Saturn724+ (4x4 bin mode)'
_diffrn_measurement_method CCD_Profile_fitting
_diffrn_radiation_type MoK\a
_diffrn_radiation_wavelength 0.71073
_diffrn_reflns_av_R_equivalents 0.0358
_diffrn_reflns_av_unetI/netI 0.0205
_diffrn_reflns_Laue_measured_fraction_full 0.981
_diffrn_reflns_Laue_measured_fraction_max 0.985
_diffrn_reflns_limit_h_max 9
_diffrn_reflns_limit_h_min -8
_diffrn_reflns_limit_k_max 9
_diffrn_reflns_limit_k_min -7
_diffrn_reflns_limit_l_max 17
_diffrn_reflns_limit_l_min -17
_diffrn_reflns_number 4404
_diffrn_reflns_point_group_measured_fraction_full 0.981
_diffrn_reflns_point_group_measured_fraction_max 0.985
_diffrn_reflns_theta_full 25.242
_diffrn_reflns_theta_max 27.475
_diffrn_reflns_theta_min 3.060
_exptl_absorpt_coefficient_mu 1.681
_exptl_crystal_colour pale-yellow
_exptl_crystal_density_diffrn 1.583
_exptl_crystal_description block
_exptl_crystal_F_000 414
_refine_diff_density_max 2.140
_refine_diff_density_min -0.840
_refine_diff_density_rms 0.176
_refine_ls_extinction_method none
_refine_ls_goodness_of_fit_ref 1.205
_refine_ls_hydrogen_treatment undef
_refine_ls_matrix_type full
_refine_ls_number_parameters 27
_refine_ls_number_reflns 320
_refine_ls_number_restraints 59
_refine_ls_restrained_S_all 1.119
_refine_ls_R_factor_all 0.0718
_refine_ls_R_factor_gt 0.0702
_refine_ls_shift/su_max 0.000
_refine_ls_shift/su_mean 0.000
_refine_ls_structure_factor_coef Fsqd
_refine_ls_weighting_details 'w=1/[\s^2^(Fo^2^)+(0.1099P)^2^+5.9259P] where P=(Fo^2^+2Fc^2^)/3'
_refine_ls_weighting_scheme calc
_refine_ls_wR_factor_gt 0.2052
_refine_ls_wR_factor_ref 0.2072
_reflns_Friedel_coverage 0.000
_reflns_number_gt 305
_reflns_number_total 320
_reflns_threshold_expression 'I > 2\s(I)'
_cod_data_source_file c7dt03855k2.cif
_cod_data_source_block 1-93K
_cod_depositor_comments 'Adding full bibliography for 7044772--7044777.cif.'
_cod_original_cell_volume 661.6(16)
_cod_database_code 7044777
_shelx_shelxl_version_number 2014/7
_shelx_space_group_comment
;
The symmetry employed for this shelxl refinement is uniquely defined
by the following loop, which should always be used as a source of
symmetry information in preference to the above space-group names.
They are only intended as comments.
;

loop_
_space_group_symop_operation_xyz
'x, y, z'
'-y, x-y, z'
'-x+y, -x, z'
'-x, -y, z+1/2'
'y, -x+y, z+1/2'
'x-y, x, z+1/2'
'y, x, -z'
'x-y, -y, -z'
'-x, -x+y, -z'
'-y, -x, -z+1/2'
'-x+y, y, -z+1/2'
'x, x-y, -z+1/2'
'-x, -y, -z'
'y, -x+y, -z'
'x-y, x, -z'
'x, y, -z-1/2'
'-y, x-y, -z-1/2'
'-x+y, -x, -z-1/2'
'-y, -x, z'
'-x+y, y, z'
'x, x-y, z'
'y, x, z-1/2'
'x-y, -y, z-1/2'
'-x, -x+y, z-1/2'

loop_
_atom_site_label
_atom_site_type_symbol
_atom_site_fract_x
_atom_site_fract_y
_atom_site_fract_z
_atom_site_U_iso_or_equiv
_atom_site_adp_type
_atom_site_occupancy
_atom_site_site_symmetry_order
_atom_site_calc_flag
_atom_site_refinement_flags_posn
_atom_site_refinement_flags_adp
_atom_site_refinement_flags_occupancy
C1 C 0.8816(5) 0.1184(5) 0.0826(4) 0.0139(11) Uani 1 2 d S TU P
C2 C 0.3333 0.6667 0.1844(10) 0.035(3) Uani 0.5 6 d DS TU P
Ca1 Ca 0.6667 0.3333 0.2500 0.0085(8) Uani 1 12 d S TU P
Co1 Co 1.0000 0.0000 0.0000 0.0071(7) Uani 1 12 d S TU P
N1 N 0.8102(4) 0.1898(4) 0.1320(4) 0.0148(11) Uani 1 2 d S TU P
N2 N 0.2458(12) 0.492(2) 0.2500 0.038(3) Uani 0.3333 4 d DS TU P
N3 N 0.3333 0.6667 0.0753(8) 0.034(3) Uani 1 6 d DS TU P

loop_
_atom_site_aniso_label
_atom_site_aniso_U_11
_atom_site_aniso_U_22
_atom_site_aniso_U_33
_atom_site_aniso_U_23
_atom_site_aniso_U_13
_atom_site_aniso_U_12
C1 0.0156(14) 0.0156(14) 0.0114(17) -0.0001(7) 0.0001(7) 0.0085(15)
C2 0.039(4) 0.039(4) 0.028(5) 0.000 0.000 0.0193(19)
Ca1 0.0110(10) 0.0110(10) 0.0035(12) 0.000 0.000 0.0055(5)
Co1 0.0093(8) 0.0093(8) 0.0027(10) 0.000 0.000 0.0047(4)
N1 0.0163(14) 0.0163(14) 0.0120(17) -0.0004(7) 0.0004(7) 0.0085(15)
N2 0.045(5) 0.037(4) 0.029(5) 0.000 0.000 0.019(2)
N3 0.036(4) 0.036(4) 0.028(5) 0.000 0.000 0.0182(18)

loop_
_atom_type_symbol
_atom_type_description
_atom_type_scat_dispersion_real
_atom_type_scat_dispersion_imag
_atom_type_scat_source
C C 0.0033 0.0016 'International Tables Vol C Tables 4.2.6.8 and 6.1.1.4'
H H 0.0000 0.0000 'International Tables Vol C Tables 4.2.6.8 and 6.1.1.4'
N N 0.0061 0.0033 'International Tables Vol C Tables 4.2.6.8 and 6.1.1.4'
O O 0.0106 0.0060 'International Tables Vol C Tables 4.2.6.8 and 6.1.1.4'
Ca Ca 0.2262 0.3064 'International Tables Vol C Tables 4.2.6.8 and 6.1.1.4'
Co Co 0.3494 0.9721 'International Tables Vol C Tables 4.2.6.8 and 6.1.1.4'

loop_
_geom_angle_atom_site_label_1
_geom_angle_atom_site_label_2
_geom_angle_atom_site_label_3
_geom_angle
_geom_angle_site_symmetry_1
_geom_angle_site_symmetry_3
N1 C1 Co1 179.8(6) . .
N2 C2 N2 87.1(11) 3_565 2_665
N2 C2 N2 87.1(10) 3_565 .
N2 C2 N2 87.1(11) 2_665 .
N2 C2 N3 127.3(7) 3_565 .
N2 C2 N3 127.3(7) 2_665 .
N2 C2 N3 127.3(7) . .
N2 C2 C2 52.7(7) 3_565 16_556
N2 C2 C2 52.7(7) 2_665 16_556
N2 C2 C2 52.7(7) . 16_556
N3 C2 C2 180.0 . 16_556
N1 Ca1 N1 134.85(9) 3_665 17_656
N1 Ca1 N1 79.7(3) 3_665 18_666
N1 Ca1 N1 83.35(19) 17_656 18_666
N1 Ca1 N1 83.35(19) 3_665 2_655
N1 Ca1 N1 79.7(3) 17_656 2_655
N1 Ca1 N1 134.85(9) 18_666 2_655
N1 Ca1 N1 83.34(19) 3_665 .
N1 Ca1 N1 134.85(9) 17_656 .
N1 Ca1 N1 134.85(9) 18_666 .
N1 Ca1 N1 83.34(19) 2_655 .
N1 Ca1 N1 134.85(9) 3_665 16_556
N1 Ca1 N1 83.35(19) 17_656 16_556
N1 Ca1 N1 83.35(19) 18_666 16_556
N1 Ca1 N1 134.85(9) 2_655 16_556
N1 Ca1 N1 79.7(3) . 16_556
C1 Co1 C1 180.0(4) 15_545 3_765
C1 Co1 C1 90.0(3) 15_545 14_665
C1 Co1 C1 90.0(3) 3_765 14_665
C1 Co1 C1 90.0(3) 15_545 2_645
C1 Co1 C1 90.0(3) 3_765 2_645
C1 Co1 C1 180.0(4) 14_665 2_645
C1 Co1 C1 90.0(3) 15_545 .
C1 Co1 C1 90.0(3) 3_765 .
C1 Co1 C1 90.0(3) 14_665 .
C1 Co1 C1 90.0(3) 2_645 .
C1 Co1 C1 90.0(3) 15_545 13_755
C1 Co1 C1 90.0(3) 3_765 13_755
C1 Co1 C1 90.0(3) 14_665 13_755
C1 Co1 C1 90.0(3) 2_645 13_755
C1 Co1 C1 180.0 . 13_755
C1 N1 Ca1 175.2(5) . .
C2 N2 C2 74.5(14) . 16_556

loop_
_geom_bond_atom_site_label_1
_geom_bond_atom_site_label_2
_geom_bond_distance
_geom_bond_site_symmetry_2
C1 N1 1.144(8) .
C1 Co1 1.904(6) .
C2 N2 1.443(10) 3_565
C2 N2 1.443(10) 2_665
C2 N2 1.443(10) .
C2 N3 1.453(10) .
C2 C2 1.75(3) 16_556
Ca1 N1 2.452(6) 3_665
Ca1 N1 2.452(6) 17_656
Ca1 N1 2.452(6) 18_666
Ca1 N1 2.452(6) 2_655
Ca1 N1 2.452(6) .
Ca1 N1 2.452(6) 16_556
Co1 C1 1.904(6) 15_545
Co1 C1 1.904(6) 3_765
Co1 C1 1.904(6) 14_665
Co1 C1 1.904(6) 2_645
Co1 C1 1.904(6) 13_755
N2 C2 1.443(10) 16_556

loop_
_geom_torsion_atom_site_label_1
_geom_torsion_atom_site_label_2
_geom_torsion_atom_site_label_3
_geom_torsion_atom_site_label_4
_geom_torsion
_geom_torsion_site_symmetry_1
_geom_torsion_site_symmetry_4
N2 C2 N2 C2 -43.6(5) 3_565 16_556
N2 C2 N2 C2 43.6(5) 2_665 16_556
N3 C2 N2 C2 179.999(6) . 16_556
